data_1574175
loop_
_publ_author_name
'Yuhara, Kazuhiro'
'Tanaka, Kazuo'

_publ_section_title
;
 Solid-state temperature-dependent luminescence of
 C,C&#x2032;-diaryl-o-carboranes based on restriction of excited-state
 structural relaxation
;
_journal_issue 15
_journal_name_full 'Chemical Science'
_journal_page_first 6495
_journal_page_last 6506
_journal_paper_doi 10.1039/D5SC00875A
_journal_volume 16
_journal_year 2025
_chemical_formula_moiety 'C22 H22 B10 Br2'
_chemical_formula_sum 'C22 H22 B10 Br2'
_chemical_formula_weight 554.31
_chemical_name_common Br-Br
_chemical_name_systematic Br-Br
_space_group_crystal_system monoclinic
_space_group_IT_number 15
_space_group_name_Hall '-C 2yc'
_space_group_name_H-M_alt 'C 1 2/c 1'
_atom_sites_solution_hydrogens geom
_audit_creation_method SHELXL-2018/3
_audit_update_record
;
2024-12-20 deposited with the CCDC.	2025-03-05 downloaded from the CCDC.
;
_cell_angle_alpha 90
_cell_angle_beta 123.658(2)
_cell_angle_gamma 90
_cell_formula_units_Z 8
_cell_length_a 30.140(7)
_cell_length_b 10.366(2)
_cell_length_c 17.799(4)
_cell_measurement_reflns_used 7311
_cell_measurement_temperature 143(2)
_cell_measurement_theta_max 27.5
_cell_measurement_theta_min 3.0
_cell_volume 4628.7(17)
_computing_structure_refinement 'SHELXL-2018/3 (Sheldrick, 2018)'
_computing_structure_solution 'SHELXT 2018/2 (Sheldrick, 2018)'
_diffrn_ambient_temperature 143(2)
_diffrn_detector_area_resol_mean 28.5714
_diffrn_measured_fraction_theta_full 0.998
_diffrn_measured_fraction_theta_max 0.996
_diffrn_measurement_device_type 'Rigaku Saturn724+ (4x4 bin mode)'
_diffrn_measurement_method 'profile data from \w-scans'
_diffrn_radiation_type MoK\a
_diffrn_radiation_wavelength 0.71075
_diffrn_reflns_av_R_equivalents 0.0631
_diffrn_reflns_av_unetI/netI 0.0810
_diffrn_reflns_Laue_measured_fraction_full 0.998
_diffrn_reflns_Laue_measured_fraction_max 0.996
_diffrn_reflns_limit_h_max 39
_diffrn_reflns_limit_h_min -34
_diffrn_reflns_limit_k_max 13
_diffrn_reflns_limit_k_min -13
_diffrn_reflns_limit_l_max 23
_diffrn_reflns_limit_l_min -21
_diffrn_reflns_number 18383
_diffrn_reflns_point_group_measured_fraction_full 0.998
_diffrn_reflns_point_group_measured_fraction_max 0.996
_diffrn_reflns_theta_full 25.242
_diffrn_reflns_theta_max 27.485
_diffrn_reflns_theta_min 3.100
_exptl_absorpt_coefficient_mu 3.514
_exptl_absorpt_correction_T_max 0.881
_exptl_absorpt_correction_T_min 0.757
_exptl_absorpt_correction_type numerical
_exptl_absorpt_process_details
'Busing, W.R. & Levy, H.A. (1957) Acta Cryst. 10, 180-182. Coppens, P., Leiserowitz, L. & Rabinovich, D. (1965) Acta Cryst. 18, 1035-1038.'
_exptl_crystal_colour Orange
_exptl_crystal_density_diffrn 1.591
_exptl_crystal_description Block
_exptl_crystal_F_000 2192
_exptl_crystal_preparation Luminescent
_exptl_crystal_size_max 0.250
_exptl_crystal_size_mid 0.150
_exptl_crystal_size_min 0.050
_refine_diff_density_max 0.542
_refine_diff_density_min -0.498
_refine_diff_density_rms 0.079
_refine_ls_extinction_method none
_refine_ls_goodness_of_fit_ref 0.824
_refine_ls_hydrogen_treatment constr
_refine_ls_matrix_type full
_refine_ls_number_parameters 307
_refine_ls_number_reflns 5309
_refine_ls_number_restraints 0
_refine_ls_restrained_S_all 0.824
_refine_ls_R_factor_all 0.0421
_refine_ls_R_factor_gt 0.0281
_refine_ls_shift/su_max 0.002
_refine_ls_shift/su_mean 0.000
_refine_ls_structure_factor_coef Fsqd
_refine_ls_weighting_details 'w=1/[\s^2^(Fo^2^)+(0.0178P)^2^] where P=(Fo^2^+2Fc^2^)/3'
_refine_ls_weighting_scheme calc
_refine_ls_wR_factor_gt 0.0611
_refine_ls_wR_factor_ref 0.0631
_reflns_Friedel_coverage 0.000
_reflns_number_gt 3102
_reflns_number_total 5309
_reflns_threshold_expression 'I > 2\s(I)'
_cod_data_source_file d5sc00875a2.cif
_cod_data_source_block Br-Br
_cod_depositor_comments
;
The following automatic conversions were performed:

data item '_exptl_absorpt_correction_type' value 'Numerical' was
changed to 'numerical' in accordance with the
/home/data/users/saulius/crontab/automatic-downloads/rss-feeds/RSC/lib/dictionaries/cif_core.dic
dictionary named 'cif_core.dic' version 2.4.2 last updated on
2011-04-26.

Automatic conversion script
Id: cif_fix_values 8170 2020-07-09 18:12:32Z antanas 

 Adding full bibliography for 1574174--1574180.cif.
;
_cod_original_cell_volume 4629.1(18)
_cod_original_sg_symbol_H-M 'C 2/c'
_cod_database_code 1574175
_shelx_shelxl_version_number 2018/3
_shelx_space_group_comment
;
The symmetry employed for this shelxl refinement is uniquely defined
by the following loop, which should always be used as a source of
symmetry information in preference to the above space-group names.
They are only intended as comments.
;
_shelx_estimated_absorpt_t_min 0.474
_shelx_estimated_absorpt_t_max 0.844

loop_
_space_group_symop_operation_xyz
'x, y, z'
'-x, y, -z+1/2'
'x+1/2, y+1/2, z'
'-x+1/2, y+1/2, -z+1/2'
'-x, -y, -z'
'x, -y, z-1/2'
'-x+1/2, -y+1/2, -z'
'x+1/2, -y+1/2, z-1/2'

loop_
_atom_site_label
_atom_site_type_symbol
_atom_site_fract_x
_atom_site_fract_y
_atom_site_fract_z
_atom_site_U_iso_or_equiv
_atom_site_adp_type
_atom_site_occupancy
_atom_site_site_symmetry_order
_atom_site_calc_flag
_atom_site_refinement_flags_posn
_atom_site_refinement_flags_adp
_atom_site_refinement_flags_occupancy
_atom_site_disorder_assembly
_atom_site_disorder_group
Br1 Br 0.76067(2) 0.59731(2) 0.34308(2) 0.02674(8) Uani 1 1 d . . . . .
Br2 Br 0.55926(2) 0.91267(2) 0.24535(2) 0.02911(8) Uani 1 1 d . . . . .
C1 C 0.58162(9) 0.4072(2) 0.44584(15) 0.0137(5) Uani 1 1 d . . . . .
C2 C 0.63960(10) 0.3062(2) 0.48254(16) 0.0165(5) Uani 1 1 d . . . . .
C3 C 0.72997(10) 0.4932(2) 0.39144(17) 0.0182(6) Uani 1 1 d . . . . .
C4 C 0.74505(10) 0.5172(2) 0.47997(17) 0.0181(6) Uani 1 1 d . . . . .
C5 C 0.78375(10) 0.6121(2) 0.53635(17) 0.0212(6) Uani 1 1 d . . . . .
H5 H 0.798436 0.663229 0.512528 0.025 Uiso 1 1 calc R U . . .
C6 C 0.79972(10) 0.6301(2) 0.62268(17) 0.0229(6) Uani 1 1 d . . . . .
H6 H 0.823186 0.696519 0.656574 0.028 Uiso 1 1 calc R U . . .
C7 C 0.78041(10) 0.5471(2) 0.66122(17) 0.0216(6) Uani 1 1 d . . . . .
H7 H 0.793392 0.554521 0.722150 0.026 Uiso 1 1 calc R U . . .
C8 C 0.74328(10) 0.4569(2) 0.61040(17) 0.0195(6) Uani 1 1 d . . . . .
H8 H 0.731977 0.402833 0.638333 0.023 Uiso 1 1 calc R U . . .
C9 C 0.72033(10) 0.4399(2) 0.51592(16) 0.0164(5) Uani 1 1 d . . . . .
C10 C 0.67801(10) 0.3534(2) 0.45785(16) 0.0162(5) Uani 1 1 d . . . . .
C11 C 0.66980(9) 0.3191(2) 0.37309(16) 0.0164(5) Uani 1 1 d . . . . .
C12 C 0.63955(10) 0.2119(2) 0.31980(16) 0.0198(6) Uani 1 1 d . . . . .
H12 H 0.625531 0.156237 0.342524 0.024 Uiso 1 1 calc R U . . .
C13 C 0.62997(10) 0.1864(2) 0.23721(17) 0.0231(6) Uani 1 1 d . . . . .
H13 H 0.609019 0.116023 0.204158 0.028 Uiso 1 1 calc R U . . .
C14 C 0.65183(10) 0.2666(2) 0.20152(17) 0.0246(6) Uani 1 1 d . . . . .
H14 H 0.643919 0.251635 0.143806 0.029 Uiso 1 1 calc R U . . .
C15 C 0.68420(10) 0.3650(2) 0.25130(17) 0.0212(6) Uani 1 1 d . . . . .
H15 H 0.699628 0.414950 0.228226 0.025 Uiso 1 1 calc R U . . .
C16 C 0.69535(10) 0.3943(2) 0.33853(16) 0.0182(6) Uani 1 1 d . . . . .
C17 C 0.57753(9) 0.5305(2) 0.39756(16) 0.0171(6) Uani 1 1 d . . . . .
C18 C 0.56863(10) 0.5276(2) 0.31207(16) 0.0181(6) Uani 1 1 d . . . . .
H18 H 0.565872 0.448852 0.284799 0.022 Uiso 1 1 calc R U . . .
C19 C 0.56384(10) 0.6415(2) 0.26731(17) 0.0209(6) Uani 1 1 d . . . . .
H19 H 0.558308 0.639249 0.210472 0.025 Uiso 1 1 calc R U . . .
C20 C 0.56733(10) 0.7583(2) 0.30759(17) 0.0201(6) Uani 1 1 d . . . . .
C21 C 0.57610(10) 0.7631(2) 0.39309(18) 0.0257(6) Uani 1 1 d . . . . .
H21 H 0.578632 0.841908 0.420225 0.031 Uiso 1 1 calc R U . . .
C22 C 0.58095(10) 0.6485(2) 0.43680(16) 0.0218(6) Uani 1 1 d . . . . .
H22 H 0.586630 0.650732 0.493744 0.026 Uiso 1 1 calc R U . . .
B1 B 0.63322(11) 0.4015(3) 0.55796(18) 0.0170(6) Uani 1 1 d . . . . .
H1A H 0.659256 0.485206 0.592236 0.020 Uiso 1 1 calc R U . . .
B2 B 0.56627(12) 0.4026(3) 0.52554(19) 0.0200(7) Uani 1 1 d . . . . .
H2A H 0.549327 0.484546 0.540831 0.024 Uiso 1 1 calc R U . . .
B3 B 0.52859(12) 0.3156(3) 0.42299(19) 0.0200(7) Uani 1 1 d . . . . .
H3A H 0.486907 0.340262 0.371175 0.024 Uiso 1 1 calc R U . . .
B4 B 0.57383(11) 0.2622(3) 0.3953(2) 0.0182(7) Uani 1 1 d . . . . .
H4A H 0.561548 0.255159 0.324593 0.022 Uiso 1 1 calc R U . . .
B5 B 0.61985(12) 0.1521(3) 0.4802(2) 0.0210(7) Uani 1 1 d . . . . .
H5A H 0.636741 0.070557 0.464487 0.025 Uiso 1 1 calc R U . . .
B6 B 0.65750(12) 0.2377(3) 0.58334(19) 0.0194(7) Uani 1 1 d . . . . .
H6A H 0.699032 0.212856 0.635870 0.023 Uiso 1 1 calc R U . . .
B7 B 0.61268(12) 0.2959(3) 0.6111(2) 0.0220(7) Uani 1 1 d . . . . .
H7A H 0.625812 0.308619 0.681961 0.026 Uiso 1 1 calc R U . . .
B8 B 0.55172(12) 0.1536(3) 0.4445(2) 0.0230(7) Uani 1 1 d . . . . .
H8A H 0.524960 0.072587 0.406325 0.028 Uiso 1 1 calc R U . . .
B9 B 0.60321(12) 0.1409(3) 0.5616(2) 0.0229(7) Uani 1 1 d . . . . .
H9A H 0.609511 0.051793 0.599880 0.027 Uiso 1 1 calc R U . . .
B10 B 0.54732(12) 0.2416(3) 0.5264(2) 0.0250(7) Uani 1 1 d . . . . .
H10A H 0.517714 0.217579 0.541996 0.030 Uiso 1 1 calc R U . . .

loop_
_atom_site_aniso_label
_atom_site_aniso_U_11
_atom_site_aniso_U_22
_atom_site_aniso_U_33
_atom_site_aniso_U_23
_atom_site_aniso_U_13
_atom_site_aniso_U_12
Br1 0.03410(18) 0.02590(15) 0.03060(17) 0.00266(13) 0.02443(15) -0.00222(13)
Br2 0.02848(17) 0.02264(15) 0.03299(17) 0.00935(13) 0.01501(15) 0.00084(13)
C1 0.0113(13) 0.0180(12) 0.0111(13) 0.0028(11) 0.0056(11) 0.0035(11)
C2 0.0158(14) 0.0188(13) 0.0155(13) -0.0015(11) 0.0090(12) 0.0005(11)
C3 0.0177(15) 0.0194(13) 0.0220(15) 0.0063(12) 0.0138(13) 0.0049(11)
C4 0.0181(15) 0.0183(13) 0.0198(14) 0.0012(11) 0.0117(13) 0.0041(11)
C5 0.0177(15) 0.0215(14) 0.0251(15) 0.0020(12) 0.0123(13) 0.0012(11)
C6 0.0178(15) 0.0227(14) 0.0261(16) -0.0042(12) 0.0108(13) 0.0003(12)
C7 0.0157(15) 0.0285(15) 0.0184(15) -0.0023(12) 0.0081(13) 0.0038(12)
C8 0.0158(15) 0.0248(14) 0.0191(15) 0.0029(12) 0.0105(13) 0.0040(11)
C9 0.0123(13) 0.0194(13) 0.0171(14) 0.0041(11) 0.0079(12) 0.0054(11)
C10 0.0172(15) 0.0164(13) 0.0164(14) 0.0039(11) 0.0102(12) 0.0044(11)
C11 0.0155(14) 0.0170(13) 0.0170(14) 0.0034(11) 0.0092(12) 0.0065(11)
C12 0.0210(15) 0.0200(13) 0.0228(15) 0.0023(12) 0.0148(13) 0.0035(12)
C13 0.0274(16) 0.0191(14) 0.0226(15) -0.0036(12) 0.0137(14) 0.0033(12)
C14 0.0269(17) 0.0309(16) 0.0162(15) 0.0007(13) 0.0121(14) 0.0062(13)
C15 0.0218(16) 0.0258(14) 0.0185(15) 0.0078(12) 0.0127(13) 0.0065(12)
C16 0.0187(15) 0.0210(14) 0.0174(14) 0.0067(11) 0.0117(12) 0.0085(11)
C17 0.0119(14) 0.0202(13) 0.0169(14) 0.0029(11) 0.0065(12) 0.0032(11)
C18 0.0176(15) 0.0197(14) 0.0192(15) -0.0004(11) 0.0116(13) 0.0013(11)
C19 0.0175(15) 0.0264(14) 0.0199(15) 0.0021(12) 0.0110(13) 0.0020(12)
C20 0.0150(14) 0.0191(14) 0.0230(15) 0.0080(12) 0.0085(13) 0.0020(11)
C21 0.0274(17) 0.0204(14) 0.0250(16) -0.0019(12) 0.0118(14) -0.0002(12)
C22 0.0228(16) 0.0226(14) 0.0187(15) 0.0007(12) 0.0106(14) 0.0021(12)
B1 0.0156(16) 0.0208(15) 0.0116(15) -0.0009(13) 0.0056(13) 0.0023(13)
B2 0.0145(16) 0.0312(17) 0.0164(16) -0.0012(14) 0.0099(14) 0.0009(14)
B3 0.0114(16) 0.0287(17) 0.0169(16) -0.0011(13) 0.0059(14) -0.0026(13)
B4 0.0190(17) 0.0181(15) 0.0194(16) -0.0016(13) 0.0118(15) -0.0001(13)
B5 0.0259(19) 0.0175(15) 0.0191(17) 0.0022(13) 0.0121(15) 0.0000(14)
B6 0.0220(17) 0.0228(16) 0.0142(16) 0.0044(13) 0.0105(14) 0.0018(13)
B7 0.0207(18) 0.0287(17) 0.0190(17) 0.0068(14) 0.0125(15) 0.0040(14)
B8 0.0244(19) 0.0218(16) 0.0214(17) -0.0003(14) 0.0118(15) -0.0060(14)
B9 0.0257(19) 0.0240(16) 0.0211(17) 0.0052(14) 0.0144(16) -0.0017(14)
B10 0.0204(18) 0.0315(18) 0.0237(18) 0.0033(15) 0.0126(16) -0.0009(14)

loop_
_atom_type_symbol
_atom_type_description
_atom_type_scat_dispersion_real
_atom_type_scat_dispersion_imag
_atom_type_scat_source
C C 0.0033 0.0016 'International Tables Vol C Tables 4.2.6.8 and 6.1.1.4'
H H 0.0000 0.0000 'International Tables Vol C Tables 4.2.6.8 and 6.1.1.4'
B B 0.0013 0.0007 'International Tables Vol C Tables 4.2.6.8 and 6.1.1.4'
Br Br -0.2901 2.4595 'International Tables Vol C Tables 4.2.6.8 and 6.1.1.4'

loop_
_geom_angle_atom_site_label_1
_geom_angle_atom_site_label_2
_geom_angle_atom_site_label_3
_geom_angle
_geom_angle_site_symmetry_1
_geom_angle_site_symmetry_3
_geom_angle_publ_flag
C17 C1 B4 120.32(19) . . ?
C17 C1 B3 124.6(2) . . ?
B4 C1 B3 62.92(15) . . ?
C17 C1 B2 121.27(19) . . ?
B4 C1 B2 113.03(18) . . ?
B3 C1 B2 62.33(15) . . ?
C17 C1 B1 115.2(2) . . ?
B4 C1 B1 110.77(18) . . ?
B3 C1 B1 112.52(18) . . ?
B2 C1 B1 61.70(15) . . ?
C17 C1 C2 116.85(17) . . ?
B4 C1 C2 60.33(14) . . ?
B3 C1 C2 110.65(18) . . ?
B2 C1 C2 109.41(17) . . ?
B1 C1 C2 59.58(14) . . ?
C10 C2 B5 127.29(19) . . ?
C10 C2 B6 125.7(2) . . ?
B5 C2 B6 62.50(15) . . ?
C10 C2 B1 117.35(19) . . ?
B5 C2 B1 111.19(18) . . ?
B6 C2 B1 62.54(15) . . ?
C10 C2 B4 119.24(19) . . ?
B5 C2 B4 61.93(15) . . ?
B6 C2 B4 111.15(18) . . ?
B1 C2 B4 105.69(17) . . ?
C10 C2 C1 116.24(18) . . ?
B5 C2 C1 106.17(18) . . ?
B6 C2 C1 107.24(16) . . ?
B1 C2 C1 57.45(13) . . ?
B4 C2 C1 56.47(13) . . ?
C16 C3 C4 123.1(2) . . ?
C16 C3 Br1 118.71(17) . . ?
C4 C3 Br1 118.11(19) . . ?
C3 C4 C5 122.9(2) . . ?
C3 C4 C9 118.0(2) . . ?
C5 C4 C9 119.1(2) . . ?
C6 C5 C4 122.3(2) . . ?
C5 C6 C7 119.2(2) . . ?
C8 C7 C6 120.6(2) . . ?
C7 C8 C9 123.6(2) . . ?
C10 C9 C8 125.7(2) . . ?
C10 C9 C4 119.7(2) . . ?
C8 C9 C4 114.5(2) . . ?
C9 C10 C11 118.8(2) . . ?
C9 C10 C2 120.5(2) . . ?
C11 C10 C2 120.5(2) . . ?
C12 C11 C10 124.9(2) . . ?
C12 C11 C16 115.7(2) . . ?
C10 C11 C16 119.4(2) . . ?
C13 C12 C11 123.3(2) . . ?
C12 C13 C14 120.0(2) . . ?
C15 C14 C13 119.9(2) . . ?
C14 C15 C16 121.6(2) . . ?
C3 C16 C15 121.9(2) . . ?
C3 C16 C11 119.0(2) . . ?
C15 C16 C11 119.1(2) . . ?
C22 C17 C18 119.1(2) . . ?
C22 C17 C1 120.2(2) . . ?
C18 C17 C1 120.7(2) . . ?
C19 C18 C17 120.4(2) . . ?
C20 C19 C18 119.6(2) . . ?
C19 C20 C21 120.8(2) . . ?
C19 C20 Br2 119.45(18) . . ?
C21 C20 Br2 119.75(18) . . ?
C22 C21 C20 118.7(2) . . ?
C17 C22 C21 121.4(2) . . ?
C1 B1 C2 62.97(14) . . ?
C1 B1 B2 59.08(15) . . ?
C2 B1 B2 110.0(2) . . ?
C1 B1 B7 106.4(2) . . ?
C2 B1 B7 106.21(19) . . ?
B2 B1 B7 60.20(16) . . ?
C1 B1 B6 107.61(19) . . ?
C2 B1 B6 57.48(14) . . ?
B2 B1 B6 108.6(2) . . ?
B7 B1 B6 59.82(15) . . ?
C1 B2 B1 59.22(14) . . ?
C1 B2 B10 105.60(19) . . ?
B1 B2 B10 107.9(2) . . ?
C1 B2 B3 58.39(14) . . ?
B1 B2 B3 107.31(19) . . ?
B10 B2 B3 60.13(16) . . ?
C1 B2 B7 106.34(19) . . ?
B1 B2 B7 60.00(15) . . ?
B10 B2 B7 60.50(16) . . ?
B3 B2 B7 108.5(2) . . ?
C1 B3 B2 59.28(15) . . ?
C1 B3 B10 106.1(2) . . ?
B2 B3 B10 59.83(16) . . ?
C1 B3 B4 58.43(14) . . ?
B2 B3 B4 107.0(2) . . ?
B10 B3 B4 107.6(2) . . ?
C1 B3 B8 105.7(2) . . ?
B2 B3 B8 108.0(2) . . ?
B10 B3 B8 60.38(16) . . ?
B4 B3 B8 59.71(15) . . ?
C1 B4 B8 106.28(19) . . ?
C1 B4 C2 63.21(14) . . ?
B8 B4 C2 106.0(2) . . ?
C1 B4 B3 58.65(14) . . ?
B8 B4 B3 60.18(15) . . ?
C2 B4 B3 109.58(19) . . ?
C1 B4 B5 107.6(2) . . ?
B8 B4 B5 60.17(16) . . ?
C2 B4 B5 57.00(15) . . ?
B3 B4 B5 108.7(2) . . ?
C2 B5 B6 59.24(15) . . ?
C2 B5 B9 107.15(19) . . ?
B6 B5 B9 59.80(16) . . ?
C2 B5 B8 108.7(2) . . ?
B6 B5 B8 108.4(2) . . ?
B9 B5 B8 60.12(16) . . ?
C2 B5 B4 61.06(15) . . ?
B6 B5 B4 107.9(2) . . ?
B9 B5 B4 107.1(2) . . ?
B8 B5 B4 59.44(16) . . ?
C2 B6 B9 106.8(2) . . ?
C2 B6 B5 58.26(15) . . ?
B9 B6 B5 60.37(16) . . ?
C2 B6 B7 107.6(2) . . ?
B9 B6 B7 60.08(16) . . ?
B5 B6 B7 108.0(2) . . ?
C2 B6 B1 59.99(14) . . ?
B9 B6 B1 106.3(2) . . ?
B5 B6 B1 105.9(2) . . ?
B7 B6 B1 59.07(15) . . ?
B1 B7 B2 59.79(15) . . ?
B1 B7 B9 107.56(19) . . ?
B2 B7 B9 107.7(2) . . ?
B1 B7 B6 61.11(15) . . ?
B2 B7 B6 109.35(19) . . ?
B9 B7 B6 59.62(15) . . ?
B1 B7 B10 107.0(2) . . ?
B2 B7 B10 59.63(16) . . ?
B9 B7 B10 59.77(17) . . ?
B6 B7 B10 108.1(2) . . ?
B4 B8 B3 60.11(15) . . ?
B4 B8 B5 60.39(16) . . ?
B3 B8 B5 108.8(2) . . ?
B4 B8 B9 107.6(2) . . ?
B3 B8 B9 107.8(2) . . ?
B5 B8 B9 59.90(16) . . ?
B4 B8 B10 107.3(2) . . ?
B3 B8 B10 59.69(16) . . ?
B5 B8 B10 107.8(2) . . ?
B9 B8 B10 59.63(17) . . ?
B6 B9 B10 109.0(2) . . ?
B6 B9 B7 60.30(16) . . ?
B10 B9 B7 60.25(17) . . ?
B6 B9 B5 59.83(15) . . ?
B10 B9 B5 108.3(2) . . ?
B7 B9 B5 107.72(19) . . ?
B6 B9 B8 108.3(2) . . ?
B10 B9 B8 60.22(17) . . ?
B7 B9 B8 108.0(2) . . ?
B5 B9 B8 59.99(16) . . ?
B2 B10 B3 60.04(16) . . ?
B2 B10 B9 108.1(2) . . ?
B3 B10 B9 108.4(2) . . ?
B2 B10 B7 59.87(16) . . ?
B3 B10 B7 108.0(2) . . ?
B9 B10 B7 59.98(17) . . ?
B2 B10 B8 107.8(2) . . ?
B3 B10 B8 59.92(16) . . ?
B9 B10 B8 60.16(17) . . ?
B7 B10 B8 107.7(2) . . ?

loop_
_geom_bond_atom_site_label_1
_geom_bond_atom_site_label_2
_geom_bond_distance
_geom_bond_site_symmetry_2
_geom_bond_publ_flag
Br1 C3 1.909(2) . ?
Br2 C20 1.884(2) . ?
C1 C17 1.507(3) . ?
C1 B4 1.699(3) . ?
C1 B3 1.703(3) . ?
C1 B2 1.719(3) . ?
C1 B1 1.722(3) . ?
C1 C2 1.820(3) . ?
C2 C10 1.529(3) . ?
C2 B5 1.697(3) . ?
C2 B6 1.715(3) . ?
C2 B1 1.761(3) . ?
C2 B4 1.771(4) . ?
C3 C16 1.391(3) . ?
C3 C4 1.399(3) . ?
C4 C5 1.428(3) . ?
C4 C9 1.461(3) . ?
C5 C6 1.345(3) . ?
C6 C7 1.412(3) . ?
C7 C8 1.350(3) . ?
C8 C9 1.431(3) . ?
C9 C10 1.427(3) . ?
C10 C11 1.432(3) . ?
C11 C12 1.417(3) . ?
C11 C16 1.451(3) . ?
C12 C13 1.358(3) . ?
C13 C14 1.412(3) . ?
C14 C15 1.349(3) . ?
C15 C16 1.428(3) . ?
C17 C22 1.383(3) . ?
C17 C18 1.391(3) . ?
C18 C19 1.386(3) . ?
C19 C20 1.381(3) . ?
C20 C21 1.394(3) . ?
C21 C22 1.383(3) . ?
B1 B2 1.765(4) . ?
B1 B7 1.768(4) . ?
B1 B6 1.805(4) . ?
B2 B10 1.768(4) . ?
B2 B3 1.771(4) . ?
B2 B7 1.772(4) . ?
B3 B10 1.773(4) . ?
B3 B4 1.776(4) . ?
B3 B8 1.777(4) . ?
B4 B8 1.769(4) . ?
B4 B5 1.786(4) . ?
B5 B6 1.770(4) . ?
B5 B9 1.780(4) . ?
B5 B8 1.782(4) . ?
B6 B9 1.770(4) . ?
B6 B7 1.782(4) . ?
B7 B9 1.778(4) . ?
B7 B10 1.783(4) . ?
B8 B9 1.784(4) . ?
B8 B10 1.785(4) . ?
B9 B10 1.774(4) . ?
